data_7056971
loop_
_publ_author_name
'Xu, Xiuling'
'Hu, Fan'
'Ma, Yuwei'
'Gao, Jinming'
'Shuai, Qi'

_publ_section_title
;
 Facile microwave synthesis, structural diversity and herbicidal activity
 of six novel alkaline-earth metal complexes (AECs) based on skeletal
 isomerization chlorophenoxyacetic acids
;
_journal_issue 6
_journal_name_full 'New Journal of Chemistry'
_journal_page_first 4155
_journal_paper_doi 10.1039/C8NJ00107C
_journal_volume 42
_journal_year 2018
_chemical_formula_sum 'C16 H20 Cl2 O10 Sr'
_chemical_formula_weight 530.84
_space_group_crystal_system triclinic
_space_group_IT_number 2
_space_group_name_Hall '-P 1'
_space_group_name_H-M_alt 'P -1'
_symmetry_space_group_name_Hall '-P 1'
_symmetry_space_group_name_H-M 'P -1'
_atom_sites_solution_hydrogens mixed
_audit_creation_method SHELXL-2014/7
_audit_update_record
;
2018-01-29 deposited with the CCDC.
2018-02-05 downloaded from the CCDC.
;
_cell_angle_alpha 95.035(6)
_cell_angle_beta 95.389(5)
_cell_angle_gamma 91.338(6)
_cell_formula_units_Z 2
_cell_length_a 6.837(2)
_cell_length_b 7.377(3)
_cell_length_c 20.863(7)
_cell_measurement_reflns_used 2548
_cell_measurement_temperature 298(2)
_cell_measurement_theta_max 27.24
_cell_measurement_theta_min 2.77
_cell_volume 1043.0(6)
_computing_structure_refinement 'SHELXL-2014/7 (Sheldrick, 2014)'
_diffrn_ambient_temperature 298(2)
_diffrn_measured_fraction_theta_full 0.984
_diffrn_measured_fraction_theta_max 0.983
_diffrn_measurement_device_type CCD
_diffrn_radiation_type MoK\a
_diffrn_radiation_wavelength 0.71073
_diffrn_reflns_av_R_equivalents 0.0445
_diffrn_reflns_av_unetI/netI 0.0868
_diffrn_reflns_Laue_measured_fraction_full 0.984
_diffrn_reflns_Laue_measured_fraction_max 0.983
_diffrn_reflns_limit_h_max 8
_diffrn_reflns_limit_h_min -8
_diffrn_reflns_limit_k_max 6
_diffrn_reflns_limit_k_min -8
_diffrn_reflns_limit_l_max 25
_diffrn_reflns_limit_l_min -23
_diffrn_reflns_number 5789
_diffrn_reflns_point_group_measured_fraction_full 0.984
_diffrn_reflns_point_group_measured_fraction_max 0.983
_diffrn_reflns_theta_full 25.242
_diffrn_reflns_theta_max 25.599
_diffrn_reflns_theta_min 1.969
_exptl_absorpt_coefficient_mu 2.891
_exptl_absorpt_correction_type multi-scan
_exptl_absorpt_process_details sadabs
_exptl_crystal_colour colorless
_exptl_crystal_density_diffrn 1.690
_exptl_crystal_description block
_exptl_crystal_F_000 536
_exptl_crystal_size_max 0.300
_exptl_crystal_size_mid 0.280
_exptl_crystal_size_min 0.120
_exptl_transmission_factor_max 0.864
_exptl_transmission_factor_min 0.864
_refine_diff_density_max 1.235
_refine_diff_density_min -1.438
_refine_diff_density_rms 0.183
_refine_ls_extinction_method none
_refine_ls_goodness_of_fit_ref 1.066
_refine_ls_hydrogen_treatment constr
_refine_ls_matrix_type full
_refine_ls_number_parameters 262
_refine_ls_number_reflns 3861
_refine_ls_number_restraints 0
_refine_ls_restrained_S_all 1.066
_refine_ls_R_factor_all 0.0832
_refine_ls_R_factor_gt 0.0674
_refine_ls_shift/su_max 0.000
_refine_ls_shift/su_mean 0.000
_refine_ls_structure_factor_coef Fsqd
_refine_ls_weighting_details 'w=1/[\s^2^(Fo^2^)+(0.1402P)^2^] where P=(Fo^2^+2Fc^2^)/3'
_refine_ls_weighting_scheme calc
_refine_ls_wR_factor_gt 0.1955
_refine_ls_wR_factor_ref 0.2110
_reflns_Friedel_coverage 0.000
_reflns_number_gt 3081
_reflns_number_total 3861
_reflns_threshold_expression 'I > 2\s(I)'
_cod_data_source_file c8nj00107c2.cif
_cod_data_source_block w10
_cod_depositor_comments 'Adding full bibliography for 7056970--7056975.cif.'
_cod_original_cell_volume 1043.1(6)
_cod_database_code 7056971
_shelx_shelxl_version_number 2014/7
_shelx_space_group_comment
;
The symmetry employed for this shelxl refinement is uniquely defined
by the following loop, which should always be used as a source of
symmetry information in preference to the above space-group names.
They are only intended as comments.
;
_shelx_estimated_absorpt_t_min 0.478
_shelx_estimated_absorpt_t_max 0.723

loop_
_space_group_symop_operation_xyz
'x, y, z'
'-x, -y, -z'

loop_
_atom_site_label
_atom_site_type_symbol
_atom_site_fract_x
_atom_site_fract_y
_atom_site_fract_z
_atom_site_U_iso_or_equiv
_atom_site_adp_type
_atom_site_occupancy
_atom_site_site_symmetry_order
_atom_site_calc_flag
_atom_site_refinement_flags_posn
_atom_site_refinement_flags_adp
Sr1 Sr 0.22510(7) 0.45988(8) 0.44935(3) 0.0231(2) Uani 1 1 d . .
Cl1 Cl 0.6770(5) 0.6454(4) 0.04716(12) 0.0804(9) Uani 1 1 d . .
Cl2 Cl 0.8688(4) 0.1504(4) 0.05287(11) 0.0752(8) Uani 1 1 d . .
O1 O 0.9424(7) 0.8424(8) 0.2809(2) 0.0438(14) Uani 1 1 d . .
O2 O 0.9119(7) 0.9728(7) 0.3994(2) 0.0358(12) Uani 1 1 d . .
O3 O 0.5883(7) 0.9281(8) 0.3914(3) 0.0419(13) Uani 1 1 d . .
O4 O 0.7256(7) 0.3510(8) 0.2792(2) 0.0403(13) Uani 1 1 d . .
O5 O 0.8769(6) 0.5060(7) 0.3946(2) 0.0333(11) Uani 1 1 d . .
O6 O 0.5931(6) 0.4851(7) 0.4358(2) 0.0368(12) Uani 1 1 d . .
O1W O 0.2587(7) 0.7014(7) 0.3706(3) 0.0410(13) Uani 1 1 d . .
H1WA H 0.3920 0.7480 0.3749 0.049 Uiso 1 1 d R U
H1WB H 0.1724 0.7987 0.3803 0.049 Uiso 1 1 d R U
O2W O 0.1412(7) 0.2460(7) 0.3412(3) 0.0396(12) Uani 1 1 d . .
H2WA H 0.0907 0.3176 0.3074 0.047 Uiso 1 1 d R U
H2WB H 0.0441 0.1553 0.3478 0.047 Uiso 1 1 d R U
O3W O 0.0498(7) 0.7467(6) 0.5020(2) 0.0322(11) Uani 1 1 d . .
H3WA H -0.0063 0.8241 0.4702 0.039 Uiso 1 1 d R U
H3WB H 0.1345 0.8181 0.5353 0.039 Uiso 1 1 d R U
O4W O 0.3605(9) 0.1491(8) 0.4710(3) 0.0607(17) Uani 1 1 d . .
H4WA H 0.3595 0.1329 0.5161 0.073 Uiso 1 1 d R U
H4WB H 0.4929 0.1435 0.4594 0.073 Uiso 1 1 d R U
C1 C 0.8681(13) 0.6761(12) 0.1093(4) 0.049(2) Uani 1 1 d . .
C2 C 1.0490(15) 0.6294(14) 0.0971(4) 0.060(3) Uani 1 1 d . .
H2 H 1.0749 0.5845 0.0558 0.072 Uiso 1 1 calc R U
C3 C 1.2000(15) 0.6497(17) 0.1481(5) 0.074(3) Uani 1 1 d . .
H3 H 1.3267 0.6140 0.1415 0.089 Uiso 1 1 calc R U
C4 C 1.1574(13) 0.7237(16) 0.2085(4) 0.062(3) Uani 1 1 d . .
H4 H 1.2577 0.7419 0.2419 0.074 Uiso 1 1 calc R U
C5 C 0.9681(11) 0.7710(11) 0.2197(4) 0.0392(17) Uani 1 1 d . .
C6 C 0.8195(12) 0.7485(11) 0.1696(4) 0.0413(18) Uani 1 1 d . .
H6 H 0.6915 0.7806 0.1759 0.050 Uiso 1 1 calc R U
C7 C 0.7476(10) 0.8561(10) 0.2982(3) 0.0301(15) Uani 1 1 d . .
H7A H 0.6802 0.7379 0.2905 0.036 Uiso 1 1 calc R U
H7B H 0.6765 0.9398 0.2719 0.036 Uiso 1 1 calc R U
C8 C 0.7525(10) 0.9241(9) 0.3691(3) 0.0274(14) Uani 1 1 d . .
C9 C 0.7062(13) 0.1775(11) 0.1122(4) 0.046(2) Uani 1 1 d . .
C10 C 0.5145(14) 0.1198(14) 0.0970(4) 0.059(3) Uani 1 1 d . .
H10 H 0.4700 0.0701 0.0555 0.071 Uiso 1 1 calc R U
C11 C 0.3883(14) 0.1381(14) 0.1456(5) 0.059(2) Uani 1 1 d . .
H11 H 0.2581 0.0969 0.1367 0.071 Uiso 1 1 calc R U
C12 C 0.4533(11) 0.2167(12) 0.2068(4) 0.0442(19) Uani 1 1 d . .
H12 H 0.3670 0.2300 0.2387 0.053 Uiso 1 1 calc R U
C13 C 0.6460(11) 0.2746(10) 0.2201(4) 0.0360(17) Uani 1 1 d . .
C14 C 0.7784(12) 0.2564(11) 0.1731(4) 0.0410(18) Uani 1 1 d . .
H14 H 0.9092 0.2954 0.1821 0.049 Uiso 1 1 calc R U
C15 C 0.5967(9) 0.3761(9) 0.3281(3) 0.0277(14) Uani 1 1 d . .
H15A H 0.5390 0.2591 0.3353 0.033 Uiso 1 1 calc R U
H15B H 0.4910 0.4528 0.3137 0.033 Uiso 1 1 calc R U
C16 C 0.6994(8) 0.4621(8) 0.3908(3) 0.0228(13) Uani 1 1 d . .

loop_
_atom_site_aniso_label
_atom_site_aniso_U_11
_atom_site_aniso_U_22
_atom_site_aniso_U_33
_atom_site_aniso_U_23
_atom_site_aniso_U_13
_atom_site_aniso_U_12
Sr1 0.0188(3) 0.0269(4) 0.0247(4) 0.0060(2) 0.0037(2) 0.0045(2)
Cl1 0.099(2) 0.098(2) 0.0382(14) -0.0106(13) -0.0128(13) 0.0159(17)
Cl2 0.104(2) 0.0867(19) 0.0383(13) -0.0052(12) 0.0338(13) 0.0039(15)
O1 0.032(3) 0.074(4) 0.026(3) 0.000(3) 0.005(2) 0.003(3)
O2 0.034(3) 0.040(3) 0.032(3) -0.001(2) 0.001(2) -0.003(2)
O3 0.040(3) 0.050(3) 0.038(3) 0.007(2) 0.015(2) 0.000(2)
O4 0.034(3) 0.055(3) 0.033(3) -0.002(2) 0.015(2) -0.003(2)
O5 0.022(2) 0.043(3) 0.035(3) 0.004(2) 0.004(2) 0.001(2)
O6 0.026(2) 0.057(3) 0.027(3) 0.005(2) -0.002(2) 0.006(2)
O1W 0.029(2) 0.048(3) 0.048(3) 0.023(3) -0.004(2) -0.002(2)
O2W 0.034(3) 0.043(3) 0.042(3) 0.000(2) 0.011(2) -0.002(2)
O3W 0.037(3) 0.026(2) 0.034(3) 0.004(2) 0.008(2) 0.0059(19)
O4W 0.077(4) 0.054(4) 0.060(4) 0.028(3) 0.023(3) 0.037(3)
C1 0.060(5) 0.049(5) 0.037(5) 0.010(4) -0.008(4) 0.004(4)
C2 0.083(7) 0.068(6) 0.033(5) 0.009(4) 0.023(5) 0.007(5)
C3 0.057(6) 0.103(9) 0.065(7) 0.002(6) 0.025(5) 0.001(6)
C4 0.054(5) 0.096(8) 0.035(5) -0.003(5) 0.015(4) 0.002(5)
C5 0.042(4) 0.048(5) 0.029(4) 0.008(3) 0.005(3) 0.003(3)
C6 0.048(4) 0.046(5) 0.029(4) 0.003(3) 0.000(3) 0.006(4)
C7 0.030(3) 0.036(4) 0.027(4) 0.012(3) 0.003(3) 0.003(3)
C8 0.037(4) 0.021(3) 0.026(4) 0.005(3) 0.008(3) 0.001(3)
C9 0.063(5) 0.046(5) 0.030(4) 0.001(4) 0.009(4) 0.011(4)
C10 0.077(6) 0.076(7) 0.022(4) 0.000(4) -0.009(4) 0.013(5)
C11 0.049(5) 0.070(7) 0.054(6) -0.006(5) -0.009(4) 0.000(4)
C12 0.043(4) 0.055(5) 0.033(4) -0.005(4) 0.002(3) 0.004(4)
C13 0.047(4) 0.031(4) 0.030(4) 0.003(3) 0.002(3) 0.000(3)
C14 0.046(4) 0.043(4) 0.034(4) 0.005(3) 0.006(3) 0.004(3)
C15 0.023(3) 0.032(4) 0.030(4) 0.006(3) 0.005(3) 0.007(3)
C16 0.017(3) 0.025(3) 0.027(3) 0.004(3) 0.004(2) 0.002(2)

loop_
_atom_type_symbol
_atom_type_description
_atom_type_scat_dispersion_real
_atom_type_scat_dispersion_imag
_atom_type_scat_source
C C 0.0033 0.0016 'International Tables Vol C Tables 4.2.6.8 and 6.1.1.4'
H H 0.0000 0.0000 'International Tables Vol C Tables 4.2.6.8 and 6.1.1.4'
O O 0.0106 0.0060 'International Tables Vol C Tables 4.2.6.8 and 6.1.1.4'
Cl Cl 0.1484 0.1585 'International Tables Vol C Tables 4.2.6.8 and 6.1.1.4'
Sr Sr -1.5307 3.2498 'International Tables Vol C Tables 4.2.6.8 and 6.1.1.4'

loop_
_geom_angle_atom_site_label_1
_geom_angle_atom_site_label_2
_geom_angle_atom_site_label_3
_geom_angle
_geom_angle_site_symmetry_1
_geom_angle_site_symmetry_3
O1W Sr1 O4W 138.99(19) . .
O1W Sr1 O6 74.60(16) . .
O4W Sr1 O6 74.40(19) . .
O1W Sr1 O5 73.08(15) . 1_455
O4W Sr1 O5 123.9(2) . 1_455
O6 Sr1 O5 144.32(15) . 1_455
O1W Sr1 O6 118.61(17) . 2_666
O4W Sr1 O6 76.29(19) . 2_666
O6 Sr1 O6 73.02(17) . 2_666
O5 Sr1 O6 137.17(15) 1_455 2_666
O1W Sr1 O2W 82.47(17) . .
O4W Sr1 O2W 73.7(2) . .
O6 Sr1 O2W 94.13(15) . .
O5 Sr1 O2W 67.07(15) 1_455 .
O6 Sr1 O2W 149.58(17) 2_666 .
O1W Sr1 O3W 75.88(17) . .
O4W Sr1 O3W 143.80(18) . .
O6 Sr1 O3W 119.02(16) . .
O5 Sr1 O3W 66.49(15) 1_455 .
O6 Sr1 O3W 76.50(15) 2_666 .
O2W Sr1 O3W 132.65(16) . .
O1W Sr1 O3W 141.52(14) . 2_566
O4W Sr1 O3W 69.74(18) . 2_566
O6 Sr1 O3W 142.80(16) . 2_566
O5 Sr1 O3W 68.54(15) 1_455 2_566
O6 Sr1 O3W 88.96(15) 2_666 2_566
O2W Sr1 O3W 85.24(15) . 2_566
O3W Sr1 O3W 86.36(15) . 2_566
O1W Sr1 C16 124.45(17) . 2_666
O4W Sr1 C16 83.11(18) . 2_666
O6 Sr1 C16 92.59(15) . 2_666
O5 Sr1 C16 118.15(14) 1_455 2_666
O6 Sr1 C16 19.67(14) 2_666 2_666
O2W Sr1 C16 153.06(16) . 2_666
O3W Sr1 C16 63.83(15) . 2_666
O3W Sr1 C16 73.83(14) 2_566 2_666
O1W Sr1 Sr1 112.14(13) . 2_566
O4W Sr1 Sr1 107.91(14) . 2_566
O6 Sr1 Sr1 151.77(11) . 2_566
O5 Sr1 Sr1 58.39(11) 1_455 2_566
O6 Sr1 Sr1 80.16(11) 2_666 2_566
O2W Sr1 Sr1 113.71(10) . 2_566
O3W Sr1 Sr1 43.75(10) . 2_566
O3W Sr1 Sr1 42.61(10) 2_566 2_566
C16 Sr1 Sr1 60.52(10) 2_666 2_566
O1W Sr1 Sr1 97.76(11) . 2_666
O4W Sr1 Sr1 71.66(16) . 2_666
O6 Sr1 Sr1 36.72(11) . 2_666
O5 Sr1 Sr1 164.01(11) 1_455 2_666
O6 Sr1 Sr1 36.30(10) 2_666 2_666
O2W Sr1 Sr1 125.71(11) . 2_666
O3W Sr1 Sr1 98.88(11) . 2_666
O3W Sr1 Sr1 118.80(11) 2_566 2_666
C16 Sr1 Sr1 55.89(10) 2_666 2_666
Sr1 Sr1 Sr1 116.01(4) 2_566 2_666
C5 O1 C7 117.8(6) . .
C13 O4 C15 116.8(5) . .
C16 O5 Sr1 146.7(4) . 1_655
C16 O6 Sr1 136.8(4) . .
C16 O6 Sr1 115.8(4) . 2_666
Sr1 O6 Sr1 106.98(17) . 2_666
Sr1 O1W H1WA 109.4 . .
Sr1 O1W H1WB 109.3 . .
H1WA O1W H1WB 109.5 . .
Sr1 O2W H2WA 109.4 . .
Sr1 O2W H2WB 109.4 . .
H2WA O2W H2WB 109.5 . .
Sr1 O3W Sr1 93.64(15) . 2_566
Sr1 O3W H3WA 113.0 . .
Sr1 O3W H3WA 113.0 2_566 .
Sr1 O3W H3WB 113.0 . .
Sr1 O3W H3WB 113.0 2_566 .
H3WA O3W H3WB 110.4 . .
Sr1 O4W H4WA 109.3 . .
Sr1 O4W H4WB 109.3 . .
H4WA O4W H4WB 109.5 . .
C2 C1 C6 123.9(8) . .
C2 C1 Cl1 119.3(7) . .
C6 C1 Cl1 116.9(7) . .
C1 C2 C3 118.5(9) . .
C1 C2 H2 120.7 . .
C3 C2 H2 120.7 . .
C4 C3 C2 119.1(10) . .
C4 C3 H3 120.5 . .
C2 C3 H3 120.5 . .
C5 C4 C3 121.1(9) . .
C5 C4 H4 119.4 . .
C3 C4 H4 119.4 . .
O1 C5 C4 116.3(7) . .
O1 C5 C6 124.1(7) . .
C4 C5 C6 119.6(8) . .
C5 C6 C1 117.8(7) . .
C5 C6 H6 121.1 . .
C1 C6 H6 121.1 . .
O1 C7 C8 109.3(5) . .
O1 C7 H7A 109.8 . .
C8 C7 H7A 109.8 . .
O1 C7 H7B 109.8 . .
C8 C7 H7B 109.8 . .
H7A C7 H7B 108.3 . .
O2 C8 O3 125.8(6) . .
O2 C8 C7 119.1(6) . .
O3 C8 C7 115.2(6) . .
C10 C9 C14 123.2(8) . .
C10 C9 Cl2 118.7(6) . .
C14 C9 Cl2 118.1(7) . .
C9 C10 C11 117.8(8) . .
C9 C10 H10 121.1 . .
C11 C10 H10 121.1 . .
C12 C11 C10 121.1(8) . .
C12 C11 H11 119.5 . .
C10 C11 H11 119.5 . .
C13 C12 C11 119.4(8) . .
C13 C12 H12 120.3 . .
C11 C12 H12 120.3 . .
O4 C13 C12 124.0(7) . .
O4 C13 C14 114.6(6) . .
C12 C13 C14 121.4(7) . .
C9 C14 C13 117.1(7) . .
C9 C14 H14 121.5 . .
C13 C14 H14 121.5 . .
O4 C15 C16 112.3(5) . .
O4 C15 H15A 109.1 . .
C16 C15 H15A 109.1 . .
O4 C15 H15B 109.1 . .
C16 C15 H15B 109.1 . .
H15A C15 H15B 107.9 . .
O5 C16 O6 124.8(6) . .
O5 C16 C15 120.2(6) . .
O6 C16 C15 114.9(5) . .
O5 C16 Sr1 82.0(4) . 2_666
O6 C16 Sr1 44.5(3) . 2_666
C15 C16 Sr1 155.1(4) . 2_666

loop_
_geom_bond_atom_site_label_1
_geom_bond_atom_site_label_2
_geom_bond_distance
_geom_bond_site_symmetry_2
Sr1 O1W 2.548(5) .
Sr1 O4W 2.553(5) .
Sr1 O6 2.562(5) .
Sr1 O5 2.585(4) 1_455
Sr1 O6 2.588(5) 2_666
Sr1 O2W 2.646(5) .
Sr1 O3W 2.660(5) .
Sr1 O3W 2.717(5) 2_566
Sr1 C16 3.323(7) 2_666
Sr1 Sr1 3.9215(14) 2_566
Sr1 Sr1 4.1390(16) 2_666
Cl1 C1 1.747(8) .
Cl2 C9 1.743(8) .
O1 C5 1.366(9) .
O1 C7 1.416(8) .
O2 C8 1.237(8) .
O3 C8 1.255(8) .
O4 C13 1.370(9) .
O4 C15 1.412(7) .
O5 C16 1.242(7) .
O5 Sr1 2.585(4) 1_655
O6 C16 1.243(8) .
O6 Sr1 2.588(5) 2_666
O1W H1WA 0.9600 .
O1W H1WB 0.9600 .
O2W H2WA 0.9600 .
O2W H2WB 0.9600 .
O3W Sr1 2.717(5) 2_566
O3W H3WA 0.9700 .
O3W H3WB 0.9700 .
O4W H4WA 0.9600 .
O4W H4WB 0.9600 .
C1 C2 1.333(12) .
C1 C6 1.396(11) .
C2 C3 1.407(14) .
C2 H2 0.9300 .
C3 C4 1.387(13) .
C3 H3 0.9300 .
C4 C5 1.384(11) .
C4 H4 0.9300 .
C5 C6 1.385(10) .
C6 H6 0.9300 .
C7 C8 1.517(9) .
C7 H7A 0.9700 .
C7 H7B 0.9700 .
C9 C10 1.368(12) .
C9 C14 1.390(11) .
C10 C11 1.391(13) .
C10 H10 0.9300 .
C11 C12 1.385(12) .
C11 H11 0.9300 .
C12 C13 1.371(10) .
C12 H12 0.9300 .
C13 C14 1.396(10) .
C14 H14 0.9300 .
C15 C16 1.506(9) .
C15 H15A 0.9700 .
C15 H15B 0.9700 .
C16 Sr1 3.323(7) 2_666

loop_
_geom_torsion_atom_site_label_1
_geom_torsion_atom_site_label_2
_geom_torsion_atom_site_label_3
_geom_torsion_atom_site_label_4
_geom_torsion
_geom_torsion_site_symmetry_1
_geom_torsion_site_symmetry_4
C6 C1 C2 C3 1.6(15) . .
Cl1 C1 C2 C3 -178.1(8) . .
C1 C2 C3 C4 -2.4(16) . .
C2 C3 C4 C5 2.5(17) . .
C7 O1 C5 C4 -166.8(8) . .
C7 O1 C5 C6 14.8(11) . .
C3 C4 C5 O1 179.9(10) . .
C3 C4 C5 C6 -1.7(15) . .
O1 C5 C6 C1 179.0(7) . .
C4 C5 C6 C1 0.7(12) . .
C2 C1 C6 C5 -0.7(13) . .
Cl1 C1 C6 C5 178.9(6) . .
C5 O1 C7 C8 175.5(6) . .
O1 C7 C8 O2 6.6(9) . .
O1 C7 C8 O3 -174.6(6) . .
C14 C9 C10 C11 -1.5(15) . .
Cl2 C9 C10 C11 178.3(8) . .
C9 C10 C11 C12 1.7(15) . .
C10 C11 C12 C13 -1.1(15) . .
C15 O4 C13 C12 -2.4(11) . .
C15 O4 C13 C14 178.6(6) . .
C11 C12 C13 O4 -178.9(8) . .
C11 C12 C13 C14 0.1(13) . .
C10 C9 C14 C13 0.6(13) . .
Cl2 C9 C14 C13 -179.2(6) . .
O4 C13 C14 C9 179.2(7) . .
C12 C13 C14 C9 0.2(12) . .
C13 O4 C15 C16 -179.6(6) . .
Sr1 O5 C16 O6 62.0(11) 1_655 .
Sr1 O5 C16 C15 -118.8(7) 1_655 .
Sr1 O5 C16 Sr1 49.2(7) 1_655 2_666
Sr1 O6 C16 O5 170.1(5) . .
Sr1 O6 C16 O5 -18.3(9) 2_666 .
Sr1 O6 C16 C15 -9.1(10) . .
Sr1 O6 C16 C15 162.5(4) 2_666 .
Sr1 O6 C16 Sr1 -171.6(8) . 2_666
O4 C15 C16 O5 1.6(9) . .
O4 C15 C16 O6 -179.1(6) . .
O4 C15 C16 Sr1 -149.0(8) . 2_666
